data_2013454
loop_
_publ_author_name
'Gathergood, Nicholas'
'Scammells, Peter J.'
'Fallon, Gary D.'

_publ_section_title
;
 Inter- and intramolecular C---H&#x00B7;&#x00B7;&#x00B7;\p interactions
 in morphine bis(1-naphthoate)
;
_journal_issue 9
_journal_name_full 'Acta Crystallographica Section C'
_journal_page_first o485
_journal_page_last o487
_journal_paper_doi 10.1107/S0108270103015622
_journal_volume 59
_journal_year 2003
_chemical_formula_moiety 'C39 H31 N1 O5'
_chemical_formula_sum 'C39 H31 N O5'
_chemical_formula_weight 593.67
_chemical_melting_point .1895E-188
_chemical_name_common 'morphine di-(naphthalene-1-carboxylate)'
_chemical_name_systematic ?
_space_group_IT_number 19
_symmetry_cell_setting orthorhombic
_symmetry_space_group_name_Hall 'P 2ac 2ab'
_symmetry_space_group_name_H-M 'P 21 21 21'
_atom_sites_solution_hydrogens geom
_atom_sites_solution_primary direct
_atom_sites_solution_secondary difmap
_audit_creation_method SHELXL-97
_cell_angle_alpha 90
_cell_angle_beta 90
_cell_angle_gamma 90
_cell_formula_units_Z 4
_cell_length_a 7.84350(10)
_cell_length_b 9.7218(2)
_cell_length_c 39.5921(9)
_cell_measurement_reflns_used 20348
_cell_measurement_temperature 123(2)
_cell_measurement_theta_max 27.9
_cell_measurement_theta_min 3.5
_cell_volume 3019.01(10)
_computing_cell_refinement 'HKL Scalepack (Otwinowski & Minor, 1997)'
_computing_data_collection 'Collect (Nonius, 1997--2000)'
_computing_data_reduction 'HKL Denzo (Otwinowski & Minor, 1997) and Scalepack'
_computing_molecular_graphics 'Ortep-3 for Windows (Farrugia, 1997)'
_computing_publication_material 'WinGX (Farrugia, 1999)'
_computing_structure_refinement 'SHELXL97 (Sheldrick, 1997)'
_computing_structure_solution 'SHELXS97 (Sheldrick, 1997)'
_diffrn_ambient_temperature 123(2)
_diffrn_detector_area_resol_mean 9
_diffrn_measured_fraction_theta_full 0.995
_diffrn_measured_fraction_theta_max 0.987
_diffrn_measurement_device '95mm CCD camera on \k-goniostat'
_diffrn_measurement_device_type 'Nonius KappaCCD'
_diffrn_measurement_method 'CCD rotation images, thick slices'
_diffrn_radiation_monochromator 'horizonally mounted graphite crystal'
_diffrn_radiation_source 'fine-focus sealed tube'
_diffrn_radiation_type MoK\a
_diffrn_radiation_wavelength 0.71073
_diffrn_reflns_av_R_equivalents 0.0683
_diffrn_reflns_av_sigmaI/netI 0.1065
_diffrn_reflns_limit_h_max 10
_diffrn_reflns_limit_h_min -10
_diffrn_reflns_limit_k_max 7
_diffrn_reflns_limit_k_min -12
_diffrn_reflns_limit_l_max 32
_diffrn_reflns_limit_l_min -52
_diffrn_reflns_number 20279
_diffrn_reflns_theta_full 27.50
_diffrn_reflns_theta_max 27.9
_diffrn_reflns_theta_min 3.7
_exptl_absorpt_coefficient_mu 0.086
_exptl_absorpt_correction_type none
_exptl_crystal_colour colourless
_exptl_crystal_density_diffrn 1.306
_exptl_crystal_density_method 'not measured'
_exptl_crystal_description prismatic
_exptl_crystal_F_000 1248
_exptl_crystal_size_max 0.22
_exptl_crystal_size_mid 0.18
_exptl_crystal_size_min 0.15
_refine_diff_density_max 0.225
_refine_diff_density_min -0.249
_refine_ls_abs_structure_details 'Flack (1983)'
_refine_ls_extinction_method none
_refine_ls_goodness_of_fit_ref 1.029
_refine_ls_hydrogen_treatment constr
_refine_ls_matrix_type full
_refine_ls_number_parameters 407
_refine_ls_number_reflns 4065
_refine_ls_number_restraints 0
_refine_ls_restrained_S_all 1.029
_refine_ls_R_factor_all 0.1157
_refine_ls_R_factor_gt 0.0506
_refine_ls_shift/su_max 0.000
_refine_ls_shift/su_mean 0.000
_refine_ls_structure_factor_coef Fsqd
_refine_ls_weighting_details 'calc w=1/[\s^2^(Fo^2^)+(0.0421P)^2^+0.662P] where P=(Fo^2^+2Fc^2^)/3'
_refine_ls_weighting_scheme calc
_refine_ls_wR_factor_gt 0.0895
_refine_ls_wR_factor_ref 0.1117
_reflns_number_gt 2498
_reflns_number_total 4065
_reflns_threshold_expression I>2\s(I)
_cod_data_source_file gd1262.cif
_cod_data_source_block I
_cod_original_cell_volume 3019.00(10)
_cod_original_formula_sum 'C39 H31 N1 O5'
_cod_database_code 2013454
_cod_database_fobs_code 2013454

loop_
_symmetry_equiv_pos_as_xyz
'x, y, z'
'-x+1/2, -y, z+1/2'
'x+1/2, -y+1/2, -z'
'-x, y+1/2, -z+1/2'

loop_
_atom_site_label
_atom_site_fract_x
_atom_site_fract_y
_atom_site_fract_z
_atom_site_U_iso_or_equiv
_atom_site_adp_type
_atom_site_calc_flag
_atom_site_refinement_flags
_atom_site_occupancy
_atom_site_disorder_assembly
_atom_site_disorder_group
_atom_site_type_symbol
C1 -0.0284(4) -0.0096(3) 0.36308(8) 0.0258(7) Uani d . 1 . . C
C2 0.0132(4) 0.0184(3) 0.39621(8) 0.0298(8) Uani d . 1 . . C
C3 0.1789(5) -0.0061(3) 0.40675(9) 0.0338(8) Uani d . 1 . . C
H3 0.2087 0.0100 0.4297 0.041 Uiso calc R 1 . . H
C4 0.3019(4) -0.0534(3) 0.38452(8) 0.0320(8) Uani d . 1 . . C
H4 0.4157 -0.0659 0.3921 0.038 Uiso calc R 1 . . H
C5 0.2594(4) -0.0832(3) 0.35084(8) 0.0281(8) Uani d . 1 . . C
C6 0.0918(4) -0.0648(3) 0.34178(8) 0.0250(7) Uani d . 1 . . C
C7 0.0140(4) -0.0841(3) 0.30730(8) 0.0257(7) Uani d . 1 . . C
C8 -0.1393(4) 0.0154(3) 0.31061(8) 0.0271(8) Uani d . 1 . . C
H8 -0.2386 -0.0226 0.2978 0.032 Uiso calc R 1 . . H
C9 -0.0998(4) 0.1631(3) 0.29781(8) 0.0277(8) Uani d . 1 . . C
H9 -0.1631 0.1775 0.2762 0.033 Uiso calc R 1 . . H
C10 0.0841(4) 0.1943(4) 0.29157(8) 0.0297(8) Uani d . 1 . . C
H10 0.1213 0.2868 0.2938 0.036 Uiso calc R 1 . . H
C11 0.1980(4) 0.0998(4) 0.28306(8) 0.0297(8) Uani d . 1 . . C
H11 0.3115 0.1274 0.2781 0.036 Uiso calc R 1 . . H
C12 0.1521(4) -0.0495(3) 0.28112(8) 0.0270(8) Uani d . 1 . . C
H12 0.1067 -0.0696 0.2580 0.032 Uiso calc R 1 . . H
C13 0.3036(4) -0.1471(3) 0.28833(8) 0.0307(8) Uani d . 1 . . C
H13 0.3926 -0.1265 0.2710 0.037 Uiso calc R 1 . . H
C14 0.3870(4) -0.1197(4) 0.32353(8) 0.0328(8) Uani d . 1 . . C
H14A 0.4506 -0.2028 0.3306 0.039 Uiso calc R 1 . . H
H14B 0.4699 -0.0435 0.3213 0.039 Uiso calc R 1 . . H
C15 -0.0426(4) -0.2335(3) 0.30211(9) 0.0306(8) Uani d . 1 . . C
H15A -0.1280 -0.2579 0.3195 0.037 Uiso calc R 1 . . H
H15B -0.0974 -0.2426 0.2797 0.037 Uiso calc R 1 . . H
C16 0.1065(4) -0.3320(3) 0.30431(9) 0.0346(9) Uani d . 1 . . C
H16A 0.1481 -0.3358 0.3279 0.042 Uiso calc R 1 . . H
H16B 0.0684 -0.4254 0.2978 0.042 Uiso calc R 1 . . H
C17 0.3848(5) -0.3896(4) 0.28184(9) 0.0448(10) Uani d . 1 . . C
H17A 0.4312 -0.3991 0.3047 0.067 Uiso calc R 1 . . H
H17B 0.4750 -0.3584 0.2665 0.067 Uiso calc R 1 . . H
H17C 0.3412 -0.4787 0.2742 0.067 Uiso calc R 1 . . H
C18 -0.2301(4) -0.0021(4) 0.42977(8) 0.0311(8) Uani d . 1 . . C
C19 -0.3634(4) 0.0738(3) 0.44873(8) 0.0294(8) Uani d . 1 . . C
C20 -0.4162(4) 0.1987(4) 0.43702(9) 0.0361(9) Uani d . 1 . . C
H20 -0.3602 0.2393 0.4182 0.043 Uiso calc R 1 . . H
C21 -0.5529(5) 0.2678(4) 0.45255(10) 0.0426(10) Uani d . 1 . . C
H21 -0.5899 0.3539 0.4439 0.051 Uiso calc R 1 . . H
C22 -0.6327(5) 0.2124(4) 0.47998(10) 0.0455(10) Uani d . 1 . . C
H22 -0.7245 0.2602 0.4903 0.055 Uiso calc R 1 . . H
C23 -0.5793(4) 0.0836(4) 0.49308(9) 0.0355(8) Uani d . 1 . . C
C24 -0.6603(5) 0.0242(4) 0.52175(10) 0.0473(11) Uani d . 1 . . C
H24 -0.7524 0.0711 0.5322 0.057 Uiso calc R 1 . . H
C25 -0.6083(5) -0.0979(5) 0.53431(10) 0.0491(11) Uani d . 1 . . C
H25 -0.6654 -0.1367 0.5532 0.059 Uiso calc R 1 . . H
C26 -0.4712(5) -0.1672(4) 0.51968(10) 0.0441(10) Uani d . 1 . . C
H26 -0.4336 -0.2517 0.5291 0.053 Uiso calc R 1 . . H
C27 -0.3898(4) -0.1147(4) 0.49171(9) 0.0367(9) Uani d . 1 . . C
H27 -0.2976 -0.1638 0.4818 0.044 Uiso calc R 1 . . H
C28 -0.4426(4) 0.0120(3) 0.47759(8) 0.0291(8) Uani d . 1 . . C
C29 -0.3269(4) 0.2904(3) 0.32364(8) 0.0282(8) Uani d . 1 . . C
C30 -0.3655(4) 0.4028(3) 0.34800(8) 0.0274(8) Uani d . 1 . . C
C31 -0.2400(4) 0.4973(3) 0.35490(8) 0.0304(8) Uani d . 1 . . C
H31 -0.1305 0.4859 0.3451 0.036 Uiso calc R 1 . . H
C32 -0.2699(4) 0.6103(4) 0.37609(9) 0.0310(8) Uani d . 1 . . C
H32 -0.1813 0.6747 0.3803 0.037 Uiso calc R 1 . . H
C33 -0.4246(4) 0.6281(3) 0.39064(9) 0.0329(8) Uani d . 1 . . C
H33 -0.4431 0.7045 0.4052 0.039 Uiso calc R 1 . . H
C34 -0.5590(4) 0.5342(3) 0.38447(8) 0.0280(8) Uani d . 1 . . C
C35 -0.7207(4) 0.5515(4) 0.40014(9) 0.0334(9) Uani d . 1 . . C
H35 -0.7398 0.6290 0.4143 0.040 Uiso calc R 1 . . H
C36 -0.8487(4) 0.4590(4) 0.39526(9) 0.0353(9) Uani d . 1 . . C
H36 -0.9561 0.4716 0.4059 0.042 Uiso calc R 1 . . H
C37 -0.8205(4) 0.3448(4) 0.37436(9) 0.0352(9) Uani d . 1 . . C
H37 -0.9102 0.2806 0.3709 0.042 Uiso calc R 1 . . H
C38 -0.6671(4) 0.3235(4) 0.35878(9) 0.0314(8) Uani d . 1 . . C
H38 -0.6516 0.2445 0.3450 0.038 Uiso calc R 1 . . H
C39 -0.5307(4) 0.4181(4) 0.36301(8) 0.0262(7) Uani d . 1 . . C
N1 0.2455(3) -0.2886(3) 0.28206(7) 0.0329(7) Uani d . 1 . . N
O1 -0.1801(3) 0.0174(2) 0.34684(5) 0.0300(5) Uani d . 1 . . O
O2 -0.1054(3) 0.0819(2) 0.41801(5) 0.0341(6) Uani d . 1 . . O
O3 -0.2301(3) -0.1242(3) 0.42426(6) 0.0460(7) Uani d . 1 . . O
O4 -0.1569(3) 0.2668(2) 0.32179(6) 0.0298(6) Uani d . 1 . . O
O5 -0.4283(3) 0.2277(3) 0.30652(6) 0.0401(6) Uani d . 1 . . O

loop_
_atom_site_aniso_label
_atom_site_aniso_U_11
_atom_site_aniso_U_22
_atom_site_aniso_U_33
_atom_site_aniso_U_12
_atom_site_aniso_U_13
_atom_site_aniso_U_23
C1 0.0264(16) 0.0238(18) 0.0271(18) -0.0034(15) 0.0010(14) 0.0003(16)
C2 0.0347(19) 0.0275(19) 0.0270(18) -0.0030(16) 0.0069(15) -0.0042(16)
C3 0.045(2) 0.032(2) 0.0240(18) -0.0026(18) -0.0028(16) -0.0039(16)
C4 0.0306(18) 0.033(2) 0.033(2) -0.0008(16) -0.0040(15) 0.0024(16)
C5 0.0289(17) 0.0274(18) 0.0280(19) -0.0003(16) 0.0006(15) -0.0011(16)
C6 0.0242(16) 0.0243(18) 0.0265(18) -0.0030(15) 0.0000(14) -0.0011(15)
C7 0.0212(15) 0.0302(19) 0.0256(18) -0.0012(15) 0.0019(14) -0.0030(16)
C8 0.0230(16) 0.0324(19) 0.0257(17) -0.0032(15) 0.0026(14) -0.0027(16)
C9 0.0267(17) 0.032(2) 0.0245(18) 0.0033(16) -0.0009(15) -0.0048(15)
C10 0.0285(17) 0.033(2) 0.0271(19) -0.0056(16) 0.0022(16) 0.0028(16)
C11 0.0249(17) 0.038(2) 0.0264(19) -0.0017(16) 0.0018(14) 0.0049(17)
C12 0.0242(16) 0.035(2) 0.0222(17) 0.0013(15) 0.0024(13) -0.0002(15)
C13 0.0274(17) 0.038(2) 0.0269(19) 0.0016(16) 0.0040(15) 0.0007(16)
C14 0.0252(17) 0.040(2) 0.033(2) 0.0041(16) 0.0020(15) 0.0006(17)
C15 0.0312(18) 0.033(2) 0.028(2) -0.0044(16) 0.0010(15) -0.0033(16)
C16 0.041(2) 0.031(2) 0.032(2) 0.0012(17) 0.0044(17) -0.0046(16)
C17 0.048(2) 0.048(2) 0.038(2) 0.017(2) 0.0068(19) 0.0009(19)
C18 0.0362(19) 0.032(2) 0.0255(18) -0.0056(18) -0.0011(15) -0.0015(17)
C19 0.0306(17) 0.0278(19) 0.0297(19) -0.0040(16) -0.0049(15) -0.0056(16)
C20 0.042(2) 0.035(2) 0.031(2) -0.0018(18) -0.0067(17) -0.0045(17)
C21 0.044(2) 0.040(2) 0.044(2) 0.0066(19) -0.0122(19) -0.002(2)
C22 0.038(2) 0.047(3) 0.052(3) 0.0063(19) -0.004(2) -0.015(2)
C23 0.0310(18) 0.040(2) 0.036(2) -0.0044(18) 0.0014(16) -0.0098(18)
C24 0.045(2) 0.052(3) 0.044(2) -0.010(2) 0.016(2) -0.019(2)
C25 0.056(3) 0.049(3) 0.042(2) -0.021(2) 0.014(2) -0.011(2)
C26 0.056(2) 0.036(2) 0.041(2) -0.007(2) 0.002(2) 0.0030(19)
C27 0.039(2) 0.034(2) 0.037(2) -0.0044(18) 0.0042(18) -0.0043(17)
C28 0.0285(16) 0.0283(19) 0.0306(19) -0.0028(16) -0.0011(15) -0.0088(16)
C29 0.0238(16) 0.031(2) 0.030(2) 0.0015(16) -0.0025(15) 0.0001(16)
C30 0.0271(17) 0.0257(18) 0.0293(19) 0.0052(15) -0.0032(14) 0.0041(16)
C31 0.0257(16) 0.033(2) 0.0322(19) 0.0007(16) 0.0003(15) 0.0043(17)
C32 0.0303(18) 0.028(2) 0.035(2) -0.0016(16) -0.0041(16) -0.0003(16)
C33 0.038(2) 0.0234(19) 0.037(2) 0.0020(17) -0.0041(17) -0.0033(16)
C34 0.0275(17) 0.029(2) 0.0271(18) 0.0062(16) -0.0031(14) 0.0030(16)
C35 0.0325(19) 0.033(2) 0.034(2) 0.0078(16) -0.0005(16) -0.0048(17)
C36 0.0283(18) 0.039(2) 0.038(2) 0.0067(17) 0.0015(16) -0.0009(18)
C37 0.0249(17) 0.037(2) 0.043(2) -0.0024(16) -0.0012(17) 0.0039(19)
C38 0.0283(17) 0.029(2) 0.037(2) 0.0051(16) -0.0037(16) 0.0007(16)
C39 0.0232(16) 0.0289(19) 0.0264(18) 0.0050(15) -0.0043(14) 0.0031(16)
N1 0.0337(15) 0.0358(18) 0.0290(16) 0.0081(14) 0.0057(14) -0.0021(14)
O1 0.0253(11) 0.0385(14) 0.0261(13) 0.0021(11) 0.0030(10) -0.0017(11)
O2 0.0414(14) 0.0319(13) 0.0290(13) -0.0061(12) 0.0095(11) -0.0042(11)
O3 0.0536(17) 0.0326(15) 0.0519(17) -0.0070(13) 0.0204(14) -0.0111(13)
O4 0.0237(11) 0.0326(13) 0.0331(14) 0.0035(10) -0.0019(10) -0.0051(11)
O5 0.0272(12) 0.0499(16) 0.0433(15) -0.0001(12) -0.0035(12) -0.0151(13)

loop_
_atom_type_symbol
_atom_type_description
_atom_type_scat_dispersion_real
_atom_type_scat_dispersion_imag
_atom_type_scat_source
C C 0.0033 0.0016 'International Tables Vol C Tables 4.2.6.8 and 6.1.1.4'
H H 0.0000 0.0000 'International Tables Vol C Tables 4.2.6.8 and 6.1.1.4'
N N 0.0061 0.0033 'International Tables Vol C Tables 4.2.6.8 and 6.1.1.4'
O O 0.0106 0.0060 'International Tables Vol C Tables 4.2.6.8 and 6.1.1.4'

loop_
_geom_angle_atom_site_label_1
_geom_angle_atom_site_label_2
_geom_angle_atom_site_label_3
_geom_angle
C6 C1 O1 112.4(3)
C6 C1 C2 119.9(3)
O1 C1 C2 127.7(3)
C1 C2 C3 118.3(3)
C1 C2 O2 120.8(3)
C3 C2 O2 120.6(3)
C4 C3 C2 121.3(3)
C4 C3 H3 119.4
C2 C3 H3 119.4
C3 C4 C5 120.5(3)
C3 C4 H4 119.8
C5 C4 H4 119.8
C6 C5 C4 116.6(3)
C6 C5 C14 118.4(3)
C4 C5 C14 124.7(3)
C5 C6 C1 123.2(3)
C5 C6 C7 127.4(3)
C1 C6 C7 109.1(3)
C6 C7 C15 110.9(3)
C6 C7 C12 107.3(3)
C15 C7 C12 108.8(3)
C6 C7 C8 99.2(2)
C15 C7 C8 112.2(2)
C12 C7 C8 117.9(3)
O1 C8 C7 105.1(2)
O1 C8 C9 110.4(2)
C7 C8 C9 113.2(3)
O1 C8 H8 109.3
C7 C8 H8 109.3
C9 C8 H8 109.3
O4 C9 C10 105.3(3)
O4 C9 C8 111.5(2)
C10 C9 C8 115.7(3)
O4 C9 H9 108.0
C10 C9 H9 108.0
C8 C9 H9 108.0
C11 C10 C9 123.5(3)
C11 C10 H10 118.2
C9 C10 H10 118.2
C10 C11 C12 121.5(3)
C10 C11 H11 119.2
C12 C11 H11 119.2
C11 C12 C7 110.3(3)
C11 C12 C13 113.6(3)
C7 C12 C13 106.4(2)
C11 C12 H12 108.8
C7 C12 H12 108.8
C13 C12 H12 108.8
N1 C13 C12 107.8(2)
N1 C13 C14 116.1(3)
C12 C13 C14 112.4(3)
N1 C13 H13 106.7
C12 C13 H13 106.7
C14 C13 H13 106.7
C5 C14 C13 113.6(3)
C5 C14 H14A 108.8
C13 C14 H14A 108.8
C5 C14 H14B 108.8
C13 C14 H14B 108.9
H14A C14 H14B 107.7
C16 C15 C7 111.6(3)
C16 C15 H15A 109.3
C7 C15 H15A 109.3
C16 C15 H15B 109.3
C7 C15 H15B 109.3
H15A C15 H15B 108.0
N1 C16 C15 111.0(3)
N1 C16 H16A 109.4
C15 C16 H16A 109.4
N1 C16 H16B 109.4
C15 C16 H16B 109.4
H16A C16 H16B 108.0
N1 C17 H17A 109.5
N1 C17 H17B 109.5
H17A C17 H17B 109.5
N1 C17 H17C 109.5
H17A C17 H17C 109.5
H17B C17 H17C 109.5
O3 C18 O2 122.0(3)
O3 C18 C19 125.5(3)
O2 C18 C19 112.4(3)
C20 C19 C28 120.9(3)
C20 C19 C18 119.0(3)
C28 C19 C18 120.0(3)
C19 C20 C21 120.6(4)
C19 C20 H20 119.7
C21 C20 H20 119.7
C22 C21 C20 120.6(4)
C22 C21 H21 119.7
C20 C21 H21 119.7
C21 C22 C23 120.3(4)
C21 C22 H22 119.9
C23 C22 H22 119.9
C28 C23 C22 119.9(3)
C28 C23 C24 118.9(4)
C22 C23 C24 121.2(4)
C25 C24 C23 121.1(4)
C25 C24 H24 119.5
C23 C24 H24 119.5
C24 C25 C26 120.3(4)
C24 C25 H25 119.9
C26 C25 H25 119.9
C27 C26 C25 120.9(4)
C27 C26 H26 119.6
C25 C26 H26 119.6
C26 C27 C28 120.3(3)
C26 C27 H27 119.9
C28 C27 H27 119.9
C27 C28 C23 118.6(3)
C27 C28 C19 123.6(3)
C23 C28 C19 117.8(3)
O5 C29 O4 122.1(3)
O5 C29 C30 126.8(3)
O4 C29 C30 111.0(3)
C31 C30 C39 119.7(3)
C31 C30 C29 118.3(3)
C39 C30 C29 121.9(3)
C30 C31 C32 121.6(3)
C30 C31 H31 119.2
C32 C31 H31 119.2
C33 C32 C31 120.3(3)
C33 C32 H32 119.8
C31 C32 H32 119.8
C32 C33 C34 120.7(3)
C32 C33 H33 119.6
C34 C33 H33 119.6
C33 C34 C35 120.8(3)
C33 C34 C39 119.7(3)
C35 C34 C39 119.4(3)
C36 C35 C34 121.2(3)
C36 C35 H35 119.4
C34 C35 H35 119.4
C35 C36 C37 119.4(3)
C35 C36 H36 120.3
C37 C36 H36 120.3
C38 C37 C36 121.7(3)
C38 C37 H37 119.2
C36 C37 H37 119.2
C37 C38 C39 120.7(3)
C37 C38 H38 119.6
C39 C38 H38 119.6
C38 C39 C34 117.6(3)
C38 C39 C30 124.4(3)
C34 C39 C30 118.0(3)
C16 N1 C17 111.4(3)
C16 N1 C13 113.5(3)
C17 N1 C13 113.3(3)
C1 O1 C8 105.4(2)
C18 O2 C2 115.0(3)
C29 O4 C9 117.1(2)

loop_
_geom_bond_atom_site_label_1
_geom_bond_atom_site_label_2
_geom_bond_site_symmetry_2
_geom_bond_distance
_geom_bond_publ_flag
C1 C6 . 1.374(4) ?
C1 O1 . 1.378(4) ?
C1 C2 . 1.379(4) ?
C2 C3 . 1.385(5) ?
C2 O2 . 1.411(4) ?
C3 C4 . 1.385(5) ?
C3 H3 . 0.9500 ?
C4 C5 . 1.404(4) ?
C4 H4 . 0.9500 ?
C5 C6 . 1.374(4) ?
C5 C14 . 1.515(4) ?
C6 C7 . 1.507(4) ?
C7 C15 . 1.532(4) ?
C7 C12 . 1.536(4) ?
C7 C8 . 1.549(4) ?
C8 O1 . 1.470(4) ?
C8 C9 . 1.555(5) ?
C8 H8 . 1.0000 ?
C9 O4 . 1.456(4) ?
C9 C10 . 1.494(4) ?
C9 H9 . 1.0000 ?
C10 C11 . 1.326(4) ?
C10 H10 . 0.9500 ?
C11 C12 . 1.497(5) ?
C11 H11 . 0.9500 ?
C12 C13 . 1.547(4) ?
C12 H12 . 1.0000 ?
C13 N1 . 1.471(4) ?
C13 C14 . 1.562(4) ?
C13 H13 . 1.0000 ?
C14 H14A . 0.9900 ?
C14 H14B . 0.9900 ?
C15 C16 . 1.514(5) ?
C15 H15A . 0.9900 ?
C15 H15B . 0.9900 ?
C16 N1 . 1.464(4) ?
C16 H16A . 0.9900 ?
C16 H16B . 0.9900 ?
C17 N1 . 1.469(4) ?
C17 H17A . 0.9800 ?
C17 H17B . 0.9800 ?
C17 H17C . 0.9800 ?
C18 O3 . 1.206(4) ?
C18 O2 . 1.357(4) ?
C18 C19 . 1.484(5) ?
C19 C20 . 1.363(5) ?
C19 C28 . 1.433(5) ?
C20 C21 . 1.407(5) ?
C20 H20 . 0.9500 ?
C21 C22 . 1.365(5) ?
C21 H21 . 0.9500 ?
C22 C23 . 1.418(5) ?
C22 H22 . 0.9500 ?
C23 C28 . 1.418(5) ?
C23 C24 . 1.423(5) ?
C24 C25 . 1.349(5) ?
C24 H24 . 0.9500 ?
C25 C26 . 1.395(5) ?
C25 H25 . 0.9500 ?
C26 C27 . 1.376(5) ?
C26 H26 . 0.9500 ?
C27 C28 . 1.414(5) ?
C27 H27 . 0.9500 ?
C29 O5 . 1.210(4) ?
C29 O4 . 1.355(4) ?
C29 C30 . 1.488(4) ?
C30 C31 . 1.374(4) ?
C30 C39 . 1.433(4) ?
C31 C32 . 1.402(5) ?
C31 H31 . 0.9500 ?
C32 C33 . 1.354(5) ?
C32 H32 . 0.9500 ?
C33 C34 . 1.416(5) ?
C33 H33 . 0.9500 ?
C34 C35 . 1.422(5) ?
C34 C39 . 1.430(4) ?
C35 C36 . 1.362(5) ?
C35 H35 . 0.9500 ?
C36 C37 . 1.402(5) ?
C36 H36 . 0.9500 ?
C37 C38 . 1.368(5) ?
C37 H37 . 0.9500 ?
C38 C39 . 1.421(5) ?
C38 H38 . 0.9500 ?

loop_
_geom_hbond_atom_site_label_D
_geom_hbond_atom_site_label_H
_geom_hbond_atom_site_label_A
_geom_hbond_site_symmetry_A
_geom_hbond_distance_HA
_geom_hbond_distance_DA
_geom_hbond_angle_DHA
C3 H3 Cg2 1_655 2.98 3.711(4) 135
C21 H21 Cg1 1_555 2.80 3.512(4) 132
C22 H22 Cg2 3_456 2.94 3.873(4) 166
C37 H37 Cg3 1_455 3.07 3.690(4) 124

loop_
_cod_related_entry_id
_cod_related_entry_database
_cod_related_entry_code
1 ChemSpider 21181526
